data_7104507
loop_
_publ_author_name
'Shi, Baolu'
'Blake, Alexander J'
'Campbell, Ian B'
'Judkins, Brian D'
'Moody, Christopher J'

_publ_section_title
;
 The rhodium carbene route to oxazoles: a remarkable catalyst effect.
;
_journal_issue 22
_journal_name_full 'Chemical communications (Cambridge, England)'
_journal_page_first 3291
_journal_page_last 3293
_journal_paper_doi 10.1039/b903878g
_journal_volume 34
_journal_year 2009
_chemical_formula_moiety 'C12 H16 N O5 P'
_chemical_formula_sum 'C12 H16 N O5 P'
_chemical_formula_weight 285.23
_chemical_name_systematic
;
?
;
_space_group_IT_number 15
_symmetry_cell_setting monoclinic
_symmetry_space_group_name_Hall '-C 2yc'
_symmetry_space_group_name_H-M 'C 1 2/c 1'
_atom_sites_solution_hydrogens 'N-H from delta-F; Me from delta-F; others placed geometrically'
_atom_sites_solution_primary direct
_audit_creation_method 'enCIFer editing of SHELXL97 CIF output'
_cell_angle_alpha 90.00
_cell_angle_beta 114.006(2)
_cell_angle_gamma 90.00
_cell_formula_units_Z 8
_cell_length_a 17.2037(9)
_cell_length_b 8.6712(4)
_cell_length_c 20.5323(11)
_cell_measurement_reflns_used 3850
_cell_measurement_temperature 150(2)
_cell_measurement_theta_max 26.9
_cell_measurement_theta_min 2.2
_cell_volume 2798.0(4)
_computing_cell_refinement 'Bruker SAINT version 6.36A (Bruker, 2000)'
_computing_data_collection 'Bruker SMART version 5.625 (Bruker, 2001)'
_computing_data_reduction 'Bruker SAINT; Bruker SHELXTL (Bruker, 2001)'
_computing_publication_material 'enCIFer (Allen et al., 2004); PLATON (Spek, 2003)'
_computing_structure_refinement 'SHELXL97 (Sheldrick, 1997)'
_computing_structure_solution 'SHELXS97 (Sheldrick, 1990)'
_diffrn_ambient_temperature 150(2)
_diffrn_measured_fraction_theta_full 0.997
_diffrn_measured_fraction_theta_max 0.997
_diffrn_measurement_device_type 'Bruker SMART APEX CCD area detector'
_diffrn_measurement_method omega
_diffrn_radiation_monochromator graphite
_diffrn_radiation_source 'normal-focus sealed tube'
_diffrn_radiation_type MoK\a
_diffrn_radiation_wavelength 0.71073
_diffrn_reflns_av_R_equivalents 0.058
_diffrn_reflns_av_sigmaI/netI 0.015
_diffrn_reflns_limit_h_max 22
_diffrn_reflns_limit_h_min -22
_diffrn_reflns_limit_k_max 11
_diffrn_reflns_limit_k_min -11
_diffrn_reflns_limit_l_max 26
_diffrn_reflns_limit_l_min -26
_diffrn_reflns_number 12210
_diffrn_reflns_theta_full 27.49
_diffrn_reflns_theta_max 27.49
_diffrn_reflns_theta_min 2.17
_diffrn_standards_decay_% 0
_diffrn_standards_number 0
_exptl_absorpt_coefficient_mu 0.212
_exptl_absorpt_correction_T_max 0.975
_exptl_absorpt_correction_T_min 0.832
_exptl_absorpt_correction_type multi-scan
_exptl_absorpt_process_details '(Bruker SHELXTL; Bruker, 2001)'
_exptl_crystal_colour colourless
_exptl_crystal_density_diffrn 1.354
_exptl_crystal_density_method 'not measured'
_exptl_crystal_description 'kite-shaped plate'
_exptl_crystal_F_000 1200
_exptl_crystal_size_max 0.45
_exptl_crystal_size_mid 0.33
_exptl_crystal_size_min 0.17
_refine_diff_density_max 0.38
_refine_diff_density_min -0.26
_refine_diff_density_rms 0.05
_refine_ls_extinction_method none
_refine_ls_goodness_of_fit_ref 1.04
_refine_ls_hydrogen_treatment 'N-H freely refined; rigid rotor for all Me; riding model'
_refine_ls_matrix_type full
_refine_ls_number_parameters 179
_refine_ls_number_reflns 3210
_refine_ls_number_restraints 0
_refine_ls_restrained_S_all 1.04
_refine_ls_R_factor_all 0.0362
_refine_ls_R_factor_gt 0.0345
_refine_ls_shift/su_max 0.001
_refine_ls_shift/su_mean 0.000
_refine_ls_structure_factor_coef Fsqd
_refine_ls_weighting_details 'calc w=1/[\s^2^(Fo^2^)+(0.061P)^2^+1.672P] where P=(Fo^2^+2Fc^2^)/3'
_refine_ls_weighting_scheme calc
_refine_ls_wR_factor_gt 0.0974
_refine_ls_wR_factor_ref 0.0988
_reflns_number_gt 2994
_reflns_number_total 3210
_reflns_threshold_expression I>2sigma(I)
_cod_data_source_file b903878g.txt
_cod_data_source_block ampome
_cod_depositor_comments
;
The following automatic conversions were performed:
'_symmetry_cell_setting' value 'Monoclinic' changed to 'monoclinic'
according to '/home/saulius/struct/CIF-dictionaries/cif_core.dic'
dictionary named 'cif_core.dic' version 2.4.1 from 2010-06-29.

Automatic conversion script
Id: cif_fix_enum 1527 2010-12-29 10:47:43Z saulius 
;
_cod_original_sg_symbol_H-M 'C 2/c'
_cod_database_code 7104507

loop_
_symmetry_equiv_pos_as_xyz
'x, y, z'
'-x, y, -z+1/2'
'x+1/2, y+1/2, z'
'-x+1/2, y+1/2, -z+1/2'
'-x, -y, -z'
'x, -y, z-1/2'
'-x+1/2, -y+1/2, -z'
'x+1/2, -y+1/2, z-1/2'

loop_
_atom_site_label
_atom_site_type_symbol
_atom_site_fract_x
_atom_site_fract_y
_atom_site_fract_z
_atom_site_U_iso_or_equiv
_atom_site_adp_type
_atom_site_occupancy
_atom_site_symmetry_multiplicity
_atom_site_calc_flag
_atom_site_refinement_flags
_atom_site_disorder_assembly
_atom_site_disorder_group
C1 C 0.18294(10) 0.63218(16) 0.54872(7) 0.0338(3) Uani 1 1 d . . .
H1A H 0.2122 0.7254 0.5436 0.051 Uiso 1 1 calc R . .
H1B H 0.2210 0.5730 0.5901 0.051 Uiso 1 1 calc R . .
H1C H 0.1318 0.6614 0.5556 0.051 Uiso 1 1 calc R . .
C2 C 0.15828(8) 0.53565(14) 0.48288(7) 0.0248(2) Uani 1 1 d . . .
O3 O 0.17398(7) 0.57137(12) 0.43270(6) 0.0391(3) Uani 1 1 d . . .
C4 C 0.10861(7) 0.38786(13) 0.48074(6) 0.0198(2) Uani 1 1 d . . .
H4 H 0.0494 0.4195 0.4723 0.024 Uiso 1 1 calc R . .
P5 P 0.100438(18) 0.25758(4) 0.408693(15) 0.02185(11) Uani 1 1 d . . .
O6 O 0.18278(6) 0.21388(12) 0.40841(5) 0.0300(2) Uani 1 1 d . . .
O7 O 0.03937(6) 0.33187(12) 0.33687(5) 0.0313(2) Uani 1 1 d . . .
C8 C -0.04987(8) 0.35982(18) 0.31910(7) 0.0359(3) Uani 1 1 d . . .
H8A H -0.0759 0.2664 0.3283 0.054 Uiso 1 1 calc R . .
H8B H -0.0785 0.3875 0.2686 0.054 Uiso 1 1 calc R . .
H8C H -0.0557 0.4445 0.3484 0.054 Uiso 1 1 calc R . .
O9 O 0.04779(6) 0.11776(11) 0.41863(5) 0.0310(2) Uani 1 1 d . . .
C10 C 0.08930(10) -0.01971(17) 0.45656(9) 0.0403(3) Uani 1 1 d . . .
H10A H 0.1511 -0.0073 0.4743 0.060 Uiso 1 1 calc R . .
H10B H 0.0713 -0.1085 0.4243 0.060 Uiso 1 1 calc R . .
H10C H 0.0736 -0.0366 0.4968 0.060 Uiso 1 1 calc R . .
N11 N 0.14269(6) 0.30316(12) 0.54755(5) 0.0208(2) Uani 1 1 d . . .
H11N H 0.1939(12) 0.279(2) 0.5634(9) 0.034(4) Uiso 1 1 d . . .
C12 C 0.09447(7) 0.27767(13) 0.58458(6) 0.0202(2) Uani 1 1 d . . .
O13 O 0.02332(5) 0.33399(10) 0.56687(5) 0.0268(2) Uani 1 1 d . . .
C14 C 0.13163(7) 0.17324(14) 0.64829(6) 0.0227(2) Uani 1 1 d . . .
C15 C 0.09259(9) 0.17183(16) 0.69611(7) 0.0304(3) Uani 1 1 d . . .
H15 H 0.0463 0.2392 0.6890 0.036 Uiso 1 1 calc R . .
C16 C 0.12150(10) 0.07187(19) 0.75397(7) 0.0384(3) Uani 1 1 d . . .
H16 H 0.0953 0.0720 0.7868 0.046 Uiso 1 1 calc R . .
C17 C 0.18808(10) -0.02762(18) 0.76406(7) 0.0383(3) Uani 1 1 d . . .
H17 H 0.2071 -0.0968 0.8033 0.046 Uiso 1 1 calc R . .
C18 C 0.22722(9) -0.02667(17) 0.71700(7) 0.0362(3) Uani 1 1 d . . .
H18 H 0.2732 -0.0948 0.7242 0.043 Uiso 1 1 calc R . .
C19 C 0.19937(8) 0.07388(15) 0.65905(7) 0.0285(3) Uani 1 1 d . . .
H19 H 0.2265 0.0746 0.6270 0.034 Uiso 1 1 calc R . .

loop_
_atom_site_aniso_label
_atom_site_aniso_U_11
_atom_site_aniso_U_22
_atom_site_aniso_U_33
_atom_site_aniso_U_23
_atom_site_aniso_U_13
_atom_site_aniso_U_12
C1 0.0416(7) 0.0270(6) 0.0316(7) -0.0022(5) 0.0136(6) -0.0073(5)
C2 0.0238(6) 0.0235(5) 0.0268(6) 0.0035(4) 0.0100(5) -0.0004(4)
O3 0.0513(6) 0.0374(5) 0.0371(5) 0.0014(4) 0.0268(5) -0.0124(5)
C4 0.0193(5) 0.0222(5) 0.0188(5) 0.0022(4) 0.0085(4) 0.0009(4)
P5 0.01755(17) 0.02767(18) 0.02036(17) -0.00153(11) 0.00773(13) -0.00034(10)
O6 0.0217(4) 0.0401(5) 0.0295(5) -0.0064(4) 0.0117(4) 0.0010(4)
O7 0.0251(5) 0.0460(6) 0.0207(4) 0.0021(4) 0.0069(4) 0.0027(4)
C8 0.0254(6) 0.0481(8) 0.0279(6) -0.0039(6) 0.0043(5) 0.0091(6)
O9 0.0236(4) 0.0284(5) 0.0384(5) -0.0020(4) 0.0101(4) -0.0045(3)
C10 0.0409(8) 0.0270(7) 0.0470(8) 0.0017(6) 0.0116(7) -0.0045(6)
N11 0.0172(5) 0.0252(5) 0.0200(5) 0.0047(4) 0.0075(4) 0.0022(4)
C12 0.0213(5) 0.0201(5) 0.0194(5) -0.0007(4) 0.0084(4) -0.0015(4)
O13 0.0233(4) 0.0304(5) 0.0307(5) 0.0060(4) 0.0151(4) 0.0044(3)
C14 0.0235(6) 0.0242(5) 0.0187(5) 0.0012(4) 0.0068(4) -0.0038(4)
C15 0.0316(7) 0.0362(7) 0.0255(6) 0.0020(5) 0.0138(5) -0.0027(5)
C16 0.0442(8) 0.0489(8) 0.0240(6) 0.0051(6) 0.0159(6) -0.0075(7)
C17 0.0418(8) 0.0404(8) 0.0240(6) 0.0111(5) 0.0045(5) -0.0066(6)
C18 0.0324(7) 0.0363(7) 0.0330(7) 0.0114(6) 0.0061(6) 0.0042(5)
C19 0.0276(6) 0.0305(6) 0.0266(6) 0.0054(5) 0.0102(5) 0.0007(5)

loop_
_atom_type_symbol
_atom_type_description
_atom_type_scat_dispersion_real
_atom_type_scat_dispersion_imag
_atom_type_scat_source
C C 0.0033 0.0016 'International Tables Vol C Tables 4.2.6.8 and 6.1.1.4'
H H 0.0000 0.0000 'International Tables Vol C Tables 4.2.6.8 and 6.1.1.4'
N N 0.0061 0.0033 'International Tables Vol C Tables 4.2.6.8 and 6.1.1.4'
O O 0.0106 0.0060 'International Tables Vol C Tables 4.2.6.8 and 6.1.1.4'
P P 0.1023 0.0942 'International Tables Vol C Tables 4.2.6.8 and 6.1.1.4'

loop_
_geom_angle_atom_site_label_1
_geom_angle_atom_site_label_2
_geom_angle_atom_site_label_3
_geom_angle
_geom_angle_site_symmetry_1
_geom_angle_site_symmetry_3
_geom_angle_publ_flag
C2 C1 H1A 109.5 . . ?
C2 C1 H1B 109.5 . . ?
H1A C1 H1B 109.5 . . ?
C2 C1 H1C 109.5 . . ?
H1A C1 H1C 109.5 . . ?
H1B C1 H1C 109.5 . . ?
O3 C2 C1 123.20(11) . . ?
O3 C2 C4 120.42(11) . . ?
C1 C2 C4 116.35(10) . . ?
N11 C4 C2 112.95(9) . . ?
N11 C4 P5 108.76(8) . . ?
C2 C4 P5 113.61(8) . . ?
N11 C4 H4 107.0 . . ?
C2 C4 H4 107.0 . . ?
P5 C4 H4 107.0 . . ?
O6 P5 O7 112.50(5) . . ?
O6 P5 O9 114.09(6) . . ?
O7 P5 O9 103.80(5) . . ?
O6 P5 C4 114.05(5) . . ?
O7 P5 C4 108.15(5) . . ?
O9 P5 C4 103.34(5) . . ?
C8 O7 P5 123.03(8) . . ?
O7 C8 H8A 109.5 . . ?
O7 C8 H8B 109.5 . . ?
H8A C8 H8B 109.5 . . ?
O7 C8 H8C 109.5 . . ?
H8A C8 H8C 109.5 . . ?
H8B C8 H8C 109.5 . . ?
C10 O9 P5 121.39(8) . . ?
O9 C10 H10A 109.5 . . ?
O9 C10 H10B 109.5 . . ?
H10A C10 H10B 109.5 . . ?
O9 C10 H10C 109.5 . . ?
H10A C10 H10C 109.5 . . ?
H10B C10 H10C 109.5 . . ?
C12 N11 C4 120.62(10) . . ?
C12 N11 H11N 122.3(12) . . ?
C4 N11 H11N 116.8(12) . . ?
O13 C12 N11 122.30(10) . . ?
O13 C12 C14 121.14(10) . . ?
N11 C12 C14 116.54(10) . . ?
C19 C14 C15 119.58(11) . . ?
C19 C14 C12 122.87(11) . . ?
C15 C14 C12 117.46(11) . . ?
C16 C15 C14 119.96(13) . . ?
C16 C15 H15 120.0 . . ?
C14 C15 H15 120.0 . . ?
C17 C16 C15 120.31(13) . . ?
C17 C16 H16 119.8 . . ?
C15 C16 H16 119.8 . . ?
C16 C17 C18 120.06(12) . . ?
C16 C17 H17 120.0 . . ?
C18 C17 H17 120.0 . . ?
C17 C18 C19 120.26(13) . . ?
C17 C18 H18 119.9 . . ?
C19 C18 H18 119.9 . . ?
C14 C19 C18 119.82(12) . . ?
C14 C19 H19 120.1 . . ?
C18 C19 H19 120.1 . . ?

loop_
_geom_bond_atom_site_label_1
_geom_bond_atom_site_label_2
_geom_bond_distance
_geom_bond_site_symmetry_2
_geom_bond_publ_flag
C1 C2 1.4970(17) . ?
C1 H1A 0.9800 . ?
C1 H1B 0.9800 . ?
C1 H1C 0.9800 . ?
C2 O3 1.2070(16) . ?
C2 C4 1.5310(16) . ?
C4 N11 1.4528(14) . ?
C4 P5 1.8207(11) . ?
C4 H4 1.0000 . ?
P5 O6 1.4687(9) . ?
P5 O7 1.5598(9) . ?
P5 O9 1.5755(9) . ?
O7 C8 1.4467(16) . ?
C8 H8A 0.9800 . ?
C8 H8B 0.9800 . ?
C8 H8C 0.9800 . ?
O9 C10 1.4439(17) . ?
C10 H10A 0.9800 . ?
C10 H10B 0.9800 . ?
C10 H10C 0.9800 . ?
N11 C12 1.3520(15) . ?
N11 H11N 0.831(18) . ?
C12 O13 1.2276(14) . ?
C12 C14 1.5032(15) . ?
C14 C19 1.3928(17) . ?
C14 C15 1.3969(17) . ?
C15 C16 1.3891(19) . ?
C15 H15 0.9500 . ?
C16 C17 1.381(2) . ?
C16 H16 0.9500 . ?
C17 C18 1.384(2) . ?
C17 H17 0.9500 . ?
C18 C19 1.3934(18) . ?
C18 H18 0.9500 . ?
C19 H19 0.9500 . ?

loop_
_geom_hbond_atom_site_label_D
_geom_hbond_atom_site_label_H
_geom_hbond_atom_site_label_A
_geom_hbond_distance_DH
_geom_hbond_distance_HA
_geom_hbond_distance_DA
_geom_hbond_angle_DHA
_geom_hbond_site_symmetry_A
N11 H11N O6 0.83(2) 1.96(2) 2.7651(14) 163(2) 7_556

loop_
_geom_torsion_atom_site_label_1
_geom_torsion_atom_site_label_2
_geom_torsion_atom_site_label_3
_geom_torsion_atom_site_label_4
_geom_torsion
_geom_torsion_site_symmetry_1
_geom_torsion_site_symmetry_2
_geom_torsion_site_symmetry_3
_geom_torsion_site_symmetry_4
_geom_torsion_publ_flag
O3 C2 C4 N11 138.40(12) . . . . ?
C1 C2 C4 N11 -43.33(14) . . . . ?
O3 C2 C4 P5 13.92(15) . . . . ?
C1 C2 C4 P5 -167.81(9) . . . . ?
N11 C4 P5 O6 -71.31(9) . . . . ?
C2 C4 P5 O6 55.40(10) . . . . ?
N11 C4 P5 O7 162.73(7) . . . . ?
C2 C4 P5 O7 -70.56(9) . . . . ?
N11 C4 P5 O9 53.11(8) . . . . ?
C2 C4 P5 O9 179.82(8) . . . . ?
O6 P5 O7 C8 168.85(10) . . . . ?
O9 P5 O7 C8 45.02(12) . . . . ?
C4 P5 O7 C8 -64.29(12) . . . . ?
O6 P5 O9 C10 27.75(12) . . . . ?
O7 P5 O9 C10 150.54(10) . . . . ?
C4 P5 O9 C10 -96.64(11) . . . . ?
C2 C4 N11 C12 119.07(11) . . . . ?
P5 C4 N11 C12 -113.85(10) . . . . ?
C4 N11 C12 O13 -5.74(17) . . . . ?
C4 N11 C12 C14 172.98(10) . . . . ?
O13 C12 C14 C19 161.46(12) . . . . ?
N11 C12 C14 C19 -17.27(17) . . . . ?
O13 C12 C14 C15 -15.07(17) . . . . ?
N11 C12 C14 C15 166.20(11) . . . . ?
C19 C14 C15 C16 0.09(19) . . . . ?
C12 C14 C15 C16 176.74(12) . . . . ?
C14 C15 C16 C17 -0.8(2) . . . . ?
C15 C16 C17 C18 0.9(2) . . . . ?
C16 C17 C18 C19 -0.4(2) . . . . ?
C15 C14 C19 C18 0.44(19) . . . . ?
C12 C14 C19 C18 -176.02(12) . . . . ?
C17 C18 C19 C14 -0.3(2) . . . . ?

loop_
_cod_related_entry_id
_cod_related_entry_database
_cod_related_entry_code
1 ChemSpider 24807658
